data_7000056
loop_
_publ_author_name
'Baker, Murray V.'
'Barnard, Peter J.'
'Brayshaw, Simon K.'
'Hickey, James L.'
'Skelton, Brian W.'
'White, Allan H.'

_publ_section_title
;
 Synthetic, structural and spectroscopic studies of
 (pseudo)halo(1,3-di-tert-butylimidazol-2-ylidine)gold complexes.
;
_journal_issue 1
_journal_name_full 'Dalton transactions (Cambridge, England : 2003)'
_journal_page_first 37
_journal_page_last 43
_journal_paper_doi 10.1039/b412540a
_journal_year 2005
_chemical_formula_moiety 'C11 H20 Au1 N5'
_chemical_formula_sum 'C11 H20 Au N5'
_chemical_formula_weight 419.33
_space_group_IT_number 14
_symmetry_cell_setting monoclinic
_symmetry_space_group_name_Hall '-P 2ybc'
_symmetry_space_group_name_H-M 'P 1 21/c 1'
_audit_creation_date 04-01-08
_audit_creation_method Xtal3.6
_cell_angle_alpha 90.00000
_cell_angle_beta 103.8980(10)
_cell_angle_gamma 90.00000
_cell_formula_units_Z 4
_cell_length_a 12.0971(6)
_cell_length_b 11.0236(6)
_cell_length_c 10.9938(6)
_cell_measurement_reflns_used 5794
_cell_measurement_temperature 150(2)
_cell_measurement_theta_max 37.4
_cell_measurement_theta_min 2.53
_cell_volume 1423.14(13)
_computing_cell_refinement 'Siemens SAINT (Siemens, 1995)'
_computing_data_collection 'Siemens SMART (Siemens, 1995)'
_computing_data_reduction 'Siemens SAINT'
_computing_molecular_graphics xtal
_computing_publication_material 'xtal BONDLA CIFIO'
_computing_structure_refinement 'xtal CRYLSQ'
_computing_structure_solution xtal
_diffrn_ambient_temperature 150(2)
_diffrn_measured_fraction_theta_full 1.0
_diffrn_measured_fraction_theta_max 1.0
_diffrn_measurement_device_type
;
Bruker SMART CCD diffractometer
;
_diffrn_measurement_method '\w scans'
_diffrn_radiation_detector 'CCD area detector'
_diffrn_radiation_monochromator graphite
_diffrn_radiation_source 'sealed tube'
_diffrn_radiation_type 'Mo K\a'
_diffrn_radiation_wavelength .71073
_diffrn_reflns_av_R_equivalents .042
_diffrn_reflns_av_sigmaI/netI .05
_diffrn_reflns_limit_h_max 19
_diffrn_reflns_limit_h_min -20
_diffrn_reflns_limit_k_max 18
_diffrn_reflns_limit_k_min -18
_diffrn_reflns_limit_l_max 18
_diffrn_reflns_limit_l_min -18
_diffrn_reflns_number 28477
_diffrn_reflns_theta_full 37.5
_diffrn_reflns_theta_max 37.5
_diffrn_reflns_theta_min 1.73
_diffrn_standards_decay_% 0
_diffrn_standards_number 0
_exptl_absorpt_coefficient_mu 10.326
_exptl_absorpt_correction_T_max 1
_exptl_absorpt_correction_T_min .65
_exptl_absorpt_correction_type multi-scan
_exptl_absorpt_process_details
;
SADABS; Sheldrick, 1996
;
_exptl_crystal_colour colourless
_exptl_crystal_density_diffrn 1.957
_exptl_crystal_density_method 'not measured'
_exptl_crystal_description rhom
_exptl_crystal_F_000 800
_exptl_crystal_size_max .18
_exptl_crystal_size_mid .16
_exptl_crystal_size_min .14
_refine_diff_density_max 2.703
_refine_diff_density_min -1.307
_refine_ls_extinction_method none
_refine_ls_goodness_of_fit_all 1.025
_refine_ls_goodness_of_fit_ref 1.054
_refine_ls_hydrogen_treatment noref
_refine_ls_matrix_type full
_refine_ls_number_constraints 0
_refine_ls_number_parameters 154
_refine_ls_number_reflns 5716
_refine_ls_number_restraints 0
_refine_ls_R_factor_all .044
_refine_ls_R_factor_gt .029
_refine_ls_shift/su_max .002
_refine_ls_shift/su_mean .0008
_refine_ls_structure_factor_coef F
_refine_ls_weighting_scheme calc
_refine_ls_wR_factor_all .053
_refine_ls_wR_factor_ref .048
_reflns_d_resolution_high .584
_reflns_d_resolution_low 11.715
_reflns_Friedel_coverage 0
_reflns_limit_h_max 20
_reflns_limit_h_min 0
_reflns_limit_k_max 18
_reflns_limit_k_min 0
_reflns_limit_l_max 18
_reflns_limit_l_min -18
_reflns_number_gt 5716
_reflns_number_total 7218
_reflns_threshold_expression 'F    > 4.00 sig(F   )'
_cod_data_source_file b412540a.txt
_cod_data_source_block sb6007
_cod_original_sg_symbol_Hall -p_2ybc
_cod_original_sg_symbol_H-M P_1_21/c_1
_cod_original_formula_sum 'C11 H20 Au1 N5'
_cod_database_code 7000056

loop_
_symmetry_equiv_pos_as_xyz
+x,+y,+z
-x,1/2+y,1/2-z
-x,-y,-z
+x,1/2-y,1/2+z

loop_
_atom_site_label
_atom_site_fract_x
_atom_site_fract_y
_atom_site_fract_z
_atom_site_U_iso_or_equiv
_atom_site_adp_type
_atom_site_calc_flag
_atom_site_calc_attached_atom
_atom_site_occupancy
_atom_site_disorder_assembly
_atom_site_disorder_group
Au .727619(10) .517468(12) .380727(11) .01885(6) Uani ? ? 1.00000 ? ?
C1 .7220(3) .6979(3) .3689(3) .0183(13) Uani ? ? 1.00000 ? ?
N2 .8020(3) .7735(3) .3412(3) .0209(11) Uani ? ? 1.00000 ? ?
C21 .9092(3) .7365(4) .3045(3) .0258(15) Uani ? ? 1.00000 ? ?
C22 .8762(3) .6665(4) .1820(3) .0312(17) Uani ? ? 1.00000 ? ?
C23 .9822(3) .6568(5) .4069(4) .0338(18) Uani ? ? 1.00000 ? ?
C24 .9753(4) .8485(5) .2897(5) .045(2) Uani ? ? 1.00000 ? ?
C3 .7680(3) .8924(3) .3499(3) .0258(15) Uani ? ? 1.00000 ? ?
C4 .6668(3) .8915(3) .3814(3) .0236(14) Uani ? ? 1.00000 ? ?
N5 .6396(2) .7709(3) .3924(2) .0191(10) Uani ? ? 1.00000 ? ?
C51 .5332(3) .7283(3) .4289(3) .0203(12) Uani ? ? 1.00000 ? ?
C52 .4648(3) .6479(4) .3246(3) .0261(15) Uani ? ? 1.00000 ? ?
C53 .5675(3) .6622(4) .5530(3) .0229(13) Uani ? ? 1.00000 ? ?
C54 .4615(3) .8382(4) .4439(4) .0316(17) Uani ? ? 1.00000 ? ?
N01 .7251(3) .3328(4) .4018(4) .0359(17) Uani ? ? 1.00000 ? ?
N02 .7795(3) .2611(3) .3672(3) .0295(15) Uani ? ? 1.00000 ? ?
N03 .8283(3) .1803(4) .3392(5) .053(2) Uani ? ? 1.00000 ? ?
H22a .83002 .71603 .11841 .04500 Uiso ? ? 1.00000 ? ?
H22b .83306 .59565 .19224 .04500 Uiso ? ? 1.00000 ? ?
H22c .94204 .64187 .15613 .04500 Uiso ? ? 1.00000 ? ?
H23a 1.00245 .70182 .48406 .04900 Uiso ? ? 1.00000 ? ?
H23b 1.04980 .63279 .38449 .04900 Uiso ? ? 1.00000 ? ?
H23c .94082 .58658 .42061 .04900 Uiso ? ? 1.00000 ? ?
H24a .99602 .89300 .36509 .07100 Uiso ? ? 1.00000 ? ?
H24b .92962 .90072 .22579 .07100 Uiso ? ? 1.00000 ? ?
H24c 1.04260 .82810 .26249 .07100 Uiso ? ? 1.00000 ? ?
H3 .80926 .96327 .33608 .03200 Uiso ? ? 1.00000 ? ?
H4 .62246 .95986 .39208 .02900 Uiso ? ? 1.00000 ? ?
H52a .44501 .69315 .24780 .04000 Uiso ? ? 1.00000 ? ?
H52b .39703 .62113 .34499 .04000 Uiso ? ? 1.00000 ? ?
H52c .50926 .57987 .31275 .04000 Uiso ? ? 1.00000 ? ?
H53a .60929 .71550 .61604 .03500 Uiso ? ? 1.00000 ? ?
H53b .61330 .59404 .54596 .03500 Uiso ? ? 1.00000 ? ?
H53c .50108 .63530 .57820 .03500 Uiso ? ? 1.00000 ? ?
H54a .50234 .88939 .50868 .04700 Uiso ? ? 1.00000 ? ?
H54b .39248 .81276 .46417 .04700 Uiso ? ? 1.00000 ? ?
H54c .44212 .88330 .36731 .04700 Uiso ? ? 1.00000 ? ?

loop_
_atom_site_aniso_label
_atom_site_aniso_U_11
_atom_site_aniso_U_22
_atom_site_aniso_U_33
_atom_site_aniso_U_12
_atom_site_aniso_U_13
_atom_site_aniso_U_23
Au .01875(7) .01246(7) .02453(7) .00019(4) .00363(4) -.00097(4)
C1 .0194(13) .0157(15) .0203(13) .0011(10) .0057(11) -.0009(9)
N2 .0246(13) .0152(12) .0243(13) -.0026(10) .0089(10) .0005(9)
C21 .0269(15) .0256(18) .0270(15) -.0046(13) .0106(13) -.0023(13)
C22 .0340(18) .037(2) .0247(16) .0050(16) .0104(14) -.0002(14)
C23 .0203(15) .046(3) .0327(18) .0013(15) .0015(13) .0002(17)
C24 .048(3) .028(2) .069(3) -.008(2) .035(2) -.002(2)
C3 .0342(17) .0159(16) .0284(16) -.0014(13) .0094(13) .0014(12)
C4 .0324(16) .0143(15) .0258(14) .0009(12) .0103(12) .0015(11)
N5 .0201(11) .0151(12) .0222(12) -.0000(9) .0057(9) .0011(9)
C51 .0182(12) .0181(14) .0248(14) .0006(10) .0058(10) .0014(11)
C52 .0225(14) .0245(18) .0302(16) -.0012(12) .0045(12) .0027(13)
C53 .0240(14) .0238(16) .0232(14) -.0014(12) .0101(11) .0027(12)
C54 .0319(18) .0233(18) .045(2) .0060(14) .0201(16) .0043(15)
N01 .0321(18) .0178(17) .058(2) -.0087(12) .0109(16) .0037(15)
N02 .0235(14) .0199(16) .045(2) -.0064(12) .0086(14) -.0000(14)
N03 .0302(18) .022(2) .110(4) -.0017(15) .022(2) -.011(2)

loop_
_atom_type_symbol
_atom_type_description
_atom_type_oxidation_number
_atom_type_number_in_cell
_atom_type_scat_dispersion_real
_atom_type_scat_dispersion_imag
_atom_type_scat_source
C ? 0 44 .002 .002 'IT Vol C. Table 6.1.1.4  Table 6.1.1.5'
H ? 0 80 0 0 'IT Vol C. Table 6.1.1.4  Table 6.1.1.5'
Au ? 0 4 -2.688 8.798 'IT Vol C. Table 6.1.1.4  Table 6.1.1.5'
N ? 0 20 .004 .003 'IT Vol C. Table 6.1.1.4  Table 6.1.1.5'

loop_
_diffrn_attenuator_code
_diffrn_attenuator_scale
? ?

loop_
_geom_angle_atom_site_label_1
_geom_angle_atom_site_label_2
_geom_angle_atom_site_label_3
_geom_angle_site_symmetry_1
_geom_angle_site_symmetry_2
_geom_angle_site_symmetry_3
_geom_angle
_geom_angle_publ_flag
C1 Au N01 . . . 175.63(16) ?
Au C1 N2 . . . 127.5(3) ?
Au C1 N5 . . . 126.6(3) ?
N2 C1 N5 . . . 105.8(3) ?
C1 N2 C21 . . . 126.6(3) ?
C1 N2 C3 . . . 108.9(3) ?
C21 N2 C3 . . . 124.5(3) ?
N2 C21 C22 . . . 108.4(3) ?
N2 C21 C23 . . . 109.9(3) ?
N2 C21 C24 . . . 108.8(4) ?
C22 C21 C23 . . . 110.0(3) ?
C22 C21 C24 . . . 110.7(4) ?
C23 C21 C24 . . . 108.9(3) ?
C21 C22 H22a . . . 109.9 ?
C21 C22 H22b . . . 110.0 ?
C21 C22 H22c . . . 110.5 ?
H22a C22 H22b . . . 108.2 ?
H22a C22 H22c . . . 109.3 ?
H22b C22 H22c . . . 108.8 ?
C21 C23 H23a . . . 109.4 ?
C21 C23 H23b . . . 110.5 ?
C21 C23 H23c . . . 110.5 ?
H23a C23 H23b . . . 108.7 ?
H23a C23 H23c . . . 108.2 ?
H23b C23 H23c . . . 109.5 ?
C21 C24 H24a . . . 111.6 ?
C21 C24 H24b . . . 109.9 ?
C21 C24 H24c . . . 110.9 ?
H24a C24 H24b . . . 108.1 ?
H24a C24 H24c . . . 109.2 ?
H24b C24 H24c . . . 106.9 ?
N2 C3 C4 . . . 108.3(3) ?
N2 C3 H3 . . . 125.8 ?
C4 C3 H3 . . . 125.9 ?
C3 C4 N5 . . . 106.2(3) ?
C3 C4 H4 . . . 126.9 ?
N5 C4 H4 . . . 126.9 ?
C1 N5 C4 . . . 110.7(3) ?
C1 N5 C51 . . . 125.3(3) ?
C4 N5 C51 . . . 123.9(3) ?
N5 C51 C52 . . . 108.9(3) ?
N5 C51 C53 . . . 108.8(2) ?
N5 C51 C54 . . . 108.9(3) ?
C52 C51 C53 . . . 112.3(3) ?
C52 C51 C54 . . . 108.9(3) ?
C53 C51 C54 . . . 109.0(3) ?
C51 C52 H52a . . . 109.6 ?
C51 C52 H52b . . . 110.3 ?
C51 C52 H52c . . . 109.8 ?
H52a C52 H52b . . . 108.8 ?
H52a C52 H52c . . . 108.6 ?
H52b C52 H52c . . . 109.7 ?
C51 C53 H53a . . . 109.9 ?
C51 C53 H53b . . . 110.3 ?
C51 C53 H53c . . . 110.0 ?
H53a C53 H53b . . . 109.2 ?
H53a C53 H53c . . . 108.3 ?
H53b C53 H53c . . . 109.0 ?
C51 C54 H54a . . . 110.4 ?
C51 C54 H54b . . . 110.1 ?
C51 C54 H54c . . . 110.1 ?
H54a C54 H54b . . . 108.9 ?
H54a C54 H54c . . . 108.9 ?
H54b C54 H54c . . . 108.3 ?
Au N01 N02 . . . 128.3(4) ?
N01 N02 N03 . . . 172.6(5) ?

loop_
_geom_bond_atom_site_label_1
_geom_bond_atom_site_label_2
_geom_bond_site_symmetry_1
_geom_bond_site_symmetry_2
_geom_bond_distance
_geom_bond_publ_flag
Au C1 . . 1.993(4) ?
Au N01 . . 2.050(4) ?
C1 N2 . . 1.366(5) ?
C1 N5 . . 1.354(5) ?
N2 C21 . . 1.503(5) ?
N2 C3 . . 1.384(5) ?
C21 C22 . . 1.521(5) ?
C21 C23 . . 1.531(5) ?
C21 C24 . . 1.501(7) ?
C22 H22a . . .954 ?
C22 H22b . . .961 ?
C22 H22c . . .947 ?
C23 H23a . . .962 ?
C23 H23b . . .947 ?
C23 H23c . . .953 ?
C24 H24a . . .944 ?
C24 H24b . . .972 ?
C24 H24c . . .959 ?
C3 C4 . . 1.350(6) ?
C3 H3 . . .959 ?
C4 N5 . . 1.381(5) ?
C4 H4 . . .949 ?
N5 C51 . . 1.512(5) ?
C51 C52 . . 1.525(5) ?
C51 C53 . . 1.514(5) ?
C51 C54 . . 1.522(6) ?
C52 H52a . . .960 ?
C52 H52b . . .948 ?
C52 H52c . . .950 ?
C53 H53a . . .956 ?
C53 H53b . . .948 ?
C53 H53c . . .958 ?
C54 H54a . . .949 ?
C54 H54b . . .957 ?
C54 H54c . . .957 ?
N01 N02 . . 1.151(6) ?
N02 N03 . . 1.150(6) ?

loop_
_geom_hbond_atom_site_label_D
_geom_hbond_atom_site_label_H
_geom_hbond_atom_site_label_A
_geom_hbond_site_symmetry_D
_geom_hbond_site_symmetry_H
_geom_hbond_site_symmetry_A
_geom_hbond_distance_DH
_geom_hbond_distance_HA
_geom_hbond_distance_DA
_geom_hbond_angle_DHA
_geom_hbond_publ_flag
? ? ? ? ? ? ? ? ? ? ?

loop_
_geom_torsion_atom_site_label_1
_geom_torsion_atom_site_label_2
_geom_torsion_atom_site_label_3
_geom_torsion_atom_site_label_4
_geom_torsion_site_symmetry_1
_geom_torsion_site_symmetry_2
_geom_torsion_site_symmetry_3
_geom_torsion_site_symmetry_4
_geom_torsion
_geom_torsion_publ_flag
? ? ? ? ? ? ? ? ? ?
